data_2012974
loop_
_publ_author_name
'Hu, Zi-Qiang'
'Xu, Duan-Jun'
'Xu, Yuan-Zhi'
'Wu, Jing-Yun'
'Chiang, Michael Y.'

_publ_section_title
;
 (<i>R</i>)-Mandelic acid (<i>S</i>)-alanine hemihydrate
;
_journal_issue 10
_journal_name_full 'Acta Crystallographica Section C'
_journal_page_first o612
_journal_page_last o614
_journal_paper_doi 10.1107/S0108270102015688
_journal_volume 58
_journal_year 2002
_chemical_formula_moiety 'C3 H7 N O2 , C8 H8 O3 , 0.5H2 O'
_chemical_formula_sum 'C11 H16 N O5.5'
_chemical_formula_weight 250.25
_chemical_name_systematic
;
(R)-mandelic acid (S)-alanine hemihydrate
;
_space_group_IT_number 1
_symmetry_cell_setting triclinic
_symmetry_space_group_name_Hall 'P 1'
_symmetry_space_group_name_H-M 'P 1'
_atom_sites_solution_hydrogens geom
_atom_sites_solution_primary direct
_atom_sites_solution_secondary difmap
_audit_creation_method SHELXL97
_cell_angle_alpha 82.545(9)
_cell_angle_beta 86.000(14)
_cell_angle_gamma 89.752(13)
_cell_formula_units_Z 2
_cell_length_a 6.0193(11)
_cell_length_b 8.2285(10)
_cell_length_c 12.5811(11)
_cell_measurement_reflns_used 20
_cell_measurement_temperature 298(2)
_cell_measurement_theta_max 9.79
_cell_measurement_theta_min 4.94
_cell_volume 616.36(15)
_computing_cell_refinement 'MSC/AFC Diffractometer Control Software'
_computing_data_collection
;MSC/AFC Diffractometer Control Software (Molecular Structure Corporation,
 1992)
;
_computing_data_reduction 'TEXSAN (Molecular Structure Corporation, 1985)'
_computing_molecular_graphics 'XP (Siemens, 1994)'
_computing_structure_refinement 'SHELXL97 (Sheldrick, 1997)'
_computing_structure_solution 'SIR92 (Altomare et al., 1993)'
_diffrn_ambient_temperature 298(2)
_diffrn_measured_fraction_theta_full 1.000
_diffrn_measured_fraction_theta_max 1.000
_diffrn_measurement_device_type 'Rigaku AFC-7S'
_diffrn_measurement_method \w/2\q
_diffrn_radiation_monochromator graphite
_diffrn_radiation_source 'fine-focus sealed tube'
_diffrn_radiation_type MoK\a
_diffrn_radiation_wavelength 0.71073
_diffrn_reflns_av_R_equivalents 0.016
_diffrn_reflns_av_sigmaI/netI 0.028
_diffrn_reflns_limit_h_max 7
_diffrn_reflns_limit_h_min 0
_diffrn_reflns_limit_k_max 10
_diffrn_reflns_limit_k_min -10
_diffrn_reflns_limit_l_max 15
_diffrn_reflns_limit_l_min -15
_diffrn_reflns_number 2617
_diffrn_reflns_theta_full 25.99
_diffrn_reflns_theta_max 26.0
_diffrn_reflns_theta_min 2.50
_diffrn_standards_decay_% 0.33
_diffrn_standards_interval_count 150
_diffrn_standards_number 3
_exptl_absorpt_coefficient_mu 0.109
_exptl_absorpt_correction_type none
_exptl_crystal_colour colourless
_exptl_crystal_density_diffrn 1.348
_exptl_crystal_density_meas ?
_exptl_crystal_density_method 'not measured'
_exptl_crystal_description prism
_exptl_crystal_F_000 266
_exptl_crystal_size_max 0.60
_exptl_crystal_size_mid 0.55
_exptl_crystal_size_min 0.30
_refine_diff_density_max 0.14
_refine_diff_density_min -0.15
_refine_ls_extinction_method none
_refine_ls_goodness_of_fit_ref 1.036
_refine_ls_hydrogen_treatment constr
_refine_ls_matrix_type full
_refine_ls_number_parameters 324
_refine_ls_number_reflns 2436
_refine_ls_number_restraints 3
_refine_ls_restrained_S_all 1.035
_refine_ls_R_factor_all 0.041
_refine_ls_R_factor_gt 0.030
_refine_ls_shift/su_max 0.010
_refine_ls_shift/su_mean 0.001
_refine_ls_structure_factor_coef Fsqd
_refine_ls_weighting_details 'calc w = 1/[\s^2^(Fo^2^)+(0.0474P)^2^+0.0307P] where P=(Fo^2^+2Fc^2^)/3'
_refine_ls_weighting_scheme calc
_refine_ls_wR_factor_gt 0.079
_refine_ls_wR_factor_ref 0.084
_reflns_number_gt 2011
_reflns_number_total 2436
_reflns_threshold_expression I>2\s(I)
_cod_data_source_file fr1385.cif
_cod_data_source_block I
_cod_depositor_comments
;
The following automatic conversions were performed:
'_symmetry_cell_setting' value 'Triclinic' changed to 'triclinic'
according to '/home/saulius/struct/CIF-dictionaries/cif_core.dic'
dictionary named 'cif_core.dic' version 2.4.1 from 2010-06-29.

Automatic conversion script
Id: cif_fix_enum 1527 2010-12-29 10:47:43Z saulius 

The following automatic conversions were performed:

'_symmetry_cell_setting' value 'Triclinic' changed to 'triclinic'
according to /home/saulius/struct/CIF-dictionaries/cif_core.dic
dictionary named 'cif_core.dic' version 2.4.1 from 2010-06-29.

Automatic conversion script
Id: cif_fix_values 1715 2011-07-08 13:25:40Z adriana 

The following automatic conversions were performed:

'_exptl_crystal_density_meas' value 'not measured' was changed to '?'
- the value is perceived as not measured.

Automatic conversion script
Id: cif_fix_values 3008 2015-01-20 13:52:24Z robertas 
;
_cod_original_formula_sum 'C11 H16 N1 O5.5'
_cod_database_code 2012974
_cod_database_fobs_code 2012974

loop_
_symmetry_equiv_pos_as_xyz
'x, y, z'

loop_
_atom_site_label
_atom_site_fract_x
_atom_site_fract_y
_atom_site_fract_z
_atom_site_U_iso_or_equiv
_atom_site_adp_type
_atom_site_calc_flag
_atom_site_refinement_flags
_atom_site_occupancy
_atom_site_disorder_assembly
_atom_site_disorder_group
_atom_site_type_symbol
O1 0.2598(3) 0.7048(2) 0.33142(17) 0.0506(5) Uani d . 1 . . O
H1 0.2590 0.6043 0.3422 0.061 Uiso calc R 1 . . H
O2 -0.0021(3) 0.6777(2) 0.46728(16) 0.0484(5) Uani d . 1 . . O
O3 -0.0541(3) 0.9997(2) 0.45949(16) 0.0471(5) Uani d . 1 . . O
H3 -0.1249 0.9225 0.4933 0.057 Uiso calc R 1 . . H
C1 0.1100(4) 0.7614(3) 0.39579(19) 0.0352(5) Uani d . 1 . . C
C2 0.0752(4) 0.9446(3) 0.3734(2) 0.0374(5) Uani d . 1 . . C
H2 0.2212 0.9985 0.3676 0.045 Uiso calc R 1 . . H
C3 -0.0296(4) 0.9859(3) 0.2672(2) 0.0375(5) Uani d . 1 . . C
C4 -0.2352(5) 0.9231(4) 0.2519(3) 0.0506(7) Uani d . 1 . . C
H4 -0.3097 0.8542 0.3074 0.061 Uiso calc R 1 . . H
C5 -0.3323(6) 0.9608(5) 0.1555(3) 0.0671(9) Uani d . 1 . . C
H5 -0.4703 0.9168 0.1457 0.080 Uiso calc R 1 . . H
C6 -0.2221(7) 1.0646(5) 0.0738(3) 0.0752(11) Uani d . 1 . . C
H6 -0.2871 1.0910 0.0089 0.090 Uiso calc R 1 . . H
C7 -0.0199(7) 1.1286(5) 0.0872(3) 0.0672(10) Uani d . 1 . . C
H7 0.0526 1.1985 0.0316 0.081 Uiso calc R 1 . . H
C8 0.0787(5) 1.0899(4) 0.1837(2) 0.0507(7) Uani d . 1 . . C
H8 0.2175 1.1335 0.1926 0.061 Uiso calc R 1 . . H
O4 0.4347(3) 0.1919(2) 0.46812(17) 0.0486(5) Uani d . 1 . . O
O5 0.2715(3) 0.4006(2) 0.37551(17) 0.0470(5) Uani d . 1 . . O
N1 0.8234(3) 0.3378(2) 0.46222(17) 0.0381(5) Uani d . 1 . . N
H9A 0.8157 0.2294 0.4646 0.046 Uiso calc R 1 . . H
H9B 0.7920 0.3652 0.5277 0.046 Uiso calc R 1 . . H
H9C 0.9603 0.3721 0.4386 0.046 Uiso calc R 1 . . H
C9 0.4379(4) 0.3278(3) 0.4153(2) 0.0332(5) Uani d . 1 . . C
C10 0.6606(4) 0.4159(3) 0.3883(2) 0.0330(5) Uani d . 1 . . C
H10 0.6424 0.5308 0.3999 0.040 Uiso calc R 1 . . H
C11 0.7425(5) 0.4094(5) 0.2723(2) 0.0573(8) Uani d . 1 . . C
H11A 0.8923 0.4507 0.2604 0.069 Uiso calc R 1 . . H
H11B 0.6480 0.4753 0.2258 0.069 Uiso calc R 1 . . H
H11C 0.7392 0.2981 0.2572 0.069 Uiso calc R 1 . . H
O6 0.8102(3) 0.2952(2) 0.80887(17) 0.0486(5) Uani d . 1 . . O
H12 0.7981 0.2058 0.7875 0.058 Uiso calc R 1 . . H
O7 1.0561(4) 0.3416(2) 0.66728(16) 0.0517(5) Uani d . 1 . . O
O8 1.1004(4) 0.6560(3) 0.68694(18) 0.0604(6) Uani d . 1 . . O
H14 1.0358 0.6632 0.6313 0.073 Uiso calc R 1 . . H
C12 0.9498(4) 0.3873(3) 0.7430(2) 0.0378(5) Uani d . 1 . . C
C13 0.9705(5) 0.5607(3) 0.7703(2) 0.0426(6) Uani d . 1 . . C
H13 0.8216 0.6087 0.7767 0.051 Uiso calc R 1 . . H
C14 1.0802(4) 0.5645(3) 0.8747(2) 0.0400(6) Uani d . 1 . . C
C15 1.2837(5) 0.4886(4) 0.8900(2) 0.0492(7) Uani d . 1 . . C
H15 1.3505 0.4317 0.8372 0.059 Uiso calc R 1 . . H
C16 1.3867(6) 0.4976(5) 0.9834(3) 0.0629(9) Uani d . 1 . . C
H16 1.5228 0.4462 0.9938 0.075 Uiso calc R 1 . . H
C17 1.2874(6) 0.5832(5) 1.0619(3) 0.0656(9) Uani d . 1 . . C
H17 1.3576 0.5892 1.1248 0.079 Uiso calc R 1 . . H
C18 1.0902(6) 0.6577(4) 1.0475(3) 0.0607(8) Uani d . 1 . . C
H18 1.0256 0.7158 1.1003 0.073 Uiso calc R 1 . . H
C19 0.9831(5) 0.6482(4) 0.9544(2) 0.0492(7) Uani d . 1 . . C
H19 0.8456 0.6982 0.9455 0.059 Uiso calc R 1 . . H
O9 0.7927(3) 0.0223(3) 0.7333(2) 0.0570(6) Uani d . 1 . . O
O10 0.6338(3) -0.1422(2) 0.63425(17) 0.0487(5) Uani d . 1 . . O
N2 0.2377(3) -0.0029(3) 0.65009(17) 0.0353(4) Uani d . 1 . . N
H20A 0.2414 -0.1112 0.6507 0.042 Uiso calc R 1 . . H
H20B 0.2683 0.0458 0.5833 0.042 Uiso calc R 1 . . H
H20C 0.1028 0.0267 0.6739 0.042 Uiso calc R 1 . . H
C20 0.6294(4) -0.0320(3) 0.6924(2) 0.0358(5) Uani d . 1 . . C
C21 0.4047(4) 0.0467(3) 0.7204(2) 0.0330(5) Uani d . 1 . . C
H21 0.4221 0.1661 0.7070 0.040 Uiso calc R 1 . . H
C22 0.3296(5) -0.0014(5) 0.8374(2) 0.0570(8) Uani d . 1 . . C
H22A 0.4285 0.0461 0.8816 0.068 Uiso calc R 1 . . H
H22B 0.3316 -0.1186 0.8539 0.068 Uiso calc R 1 . . H
H22C 0.1812 0.0377 0.8510 0.068 Uiso calc R 1 . . H
O11 0.5440(4) 0.5155(3) 0.6117(2) 0.0666(6) Uani d . 1 . . O
H1W 0.5723 0.6281 0.6007 0.080 Uiso d . 1 . . H
H2W 0.4091 0.4977 0.6379 0.080 Uiso d . 1 . . H

loop_
_atom_site_aniso_label
_atom_site_aniso_U_11
_atom_site_aniso_U_22
_atom_site_aniso_U_33
_atom_site_aniso_U_12
_atom_site_aniso_U_13
_atom_site_aniso_U_23
O1 0.0498(11) 0.0432(10) 0.0552(12) 0.0078(9) 0.0110(9) -0.0012(9)
O2 0.0568(11) 0.0405(10) 0.0450(10) -0.0023(9) 0.0087(9) -0.0016(8)
O3 0.0586(12) 0.0393(10) 0.0428(10) 0.0012(9) 0.0066(9) -0.0082(8)
C1 0.0317(12) 0.0403(13) 0.0337(12) -0.0012(10) -0.0061(10) -0.0029(10)
C2 0.0357(12) 0.0390(13) 0.0374(13) -0.0019(10) -0.0005(10) -0.0057(10)
C3 0.0420(13) 0.0301(12) 0.0400(13) 0.0055(10) 0.0004(10) -0.0045(10)
C4 0.0433(15) 0.0535(17) 0.0545(16) -0.0008(12) -0.0072(12) -0.0033(13)
C5 0.058(2) 0.071(2) 0.077(2) 0.0111(17) -0.0285(18) -0.0156(19)
C6 0.093(3) 0.083(3) 0.052(2) 0.021(2) -0.0273(19) -0.0078(19)
C7 0.091(3) 0.068(2) 0.0380(16) 0.013(2) 0.0077(17) 0.0015(15)
C8 0.0506(16) 0.0519(16) 0.0473(16) 0.0033(13) 0.0071(13) -0.0033(13)
O4 0.0438(10) 0.0371(10) 0.0616(12) -0.0090(8) -0.0032(9) 0.0062(9)
O5 0.0278(9) 0.0433(10) 0.0699(13) 0.0023(7) -0.0065(8) -0.0057(9)
N1 0.0329(10) 0.0358(11) 0.0450(12) -0.0042(8) -0.0095(9) 0.0003(9)
C9 0.0294(11) 0.0325(12) 0.0389(12) 0.0011(9) -0.0005(10) -0.0111(10)
C10 0.0292(11) 0.0281(11) 0.0412(13) 0.0011(9) -0.0032(10) -0.0023(10)
C11 0.0402(15) 0.084(2) 0.0416(15) 0.0056(15) 0.0030(12) 0.0097(15)
O6 0.0479(11) 0.0449(11) 0.0533(11) -0.0076(9) 0.0048(9) -0.0123(9)
O7 0.0602(12) 0.0465(11) 0.0476(11) 0.0052(9) 0.0049(10) -0.0080(9)
O8 0.0847(16) 0.0488(12) 0.0470(11) -0.0188(11) -0.0228(11) 0.0071(10)
C12 0.0376(13) 0.0410(13) 0.0362(13) 0.0050(11) -0.0082(11) -0.0078(11)
C13 0.0425(14) 0.0413(14) 0.0455(14) 0.0045(11) -0.0107(11) -0.0078(11)
C14 0.0417(14) 0.0395(13) 0.0397(13) -0.0044(11) -0.0048(11) -0.0072(11)
C15 0.0448(15) 0.0571(17) 0.0479(15) 0.0038(13) -0.0069(12) -0.0137(13)
C16 0.0544(18) 0.078(2) 0.0586(19) 0.0046(16) -0.0235(15) -0.0058(17)
C17 0.080(2) 0.079(2) 0.0415(16) -0.009(2) -0.0163(16) -0.0124(16)
C18 0.077(2) 0.065(2) 0.0405(15) -0.0046(17) 0.0051(15) -0.0155(14)
C19 0.0482(15) 0.0492(16) 0.0509(16) -0.0010(12) 0.0044(13) -0.0127(13)
O9 0.0251(9) 0.0560(12) 0.0964(16) 0.0001(8) -0.0083(9) -0.0324(12)
O10 0.0364(9) 0.0440(10) 0.0701(13) 0.0042(8) -0.0001(9) -0.0256(9)
N2 0.0285(10) 0.0371(10) 0.0406(11) 0.0024(8) -0.0045(8) -0.0051(9)
C20 0.0279(11) 0.0334(12) 0.0459(14) -0.0005(9) -0.0007(10) -0.0057(11)
C21 0.0271(11) 0.0333(12) 0.0396(13) -0.0012(9) -0.0014(9) -0.0092(10)
C22 0.0412(15) 0.089(2) 0.0413(15) -0.0060(15) 0.0000(12) -0.0130(16)
O11 0.0722(15) 0.0612(14) 0.0682(14) 0.0127(12) 0.0043(12) -0.0197(11)

loop_
_atom_type_symbol
_atom_type_description
_atom_type_scat_dispersion_real
_atom_type_scat_dispersion_imag
_atom_type_scat_source
C C 0.0033 0.0000 'International Tables Vol C Tables 4.2.6.8 and 6.1.1.4'
H H 0.0000 0.0000 'International Tables Vol C Tables 4.2.6.8 and 6.1.1.4'
N N 0.0061 0.0000 'International Tables Vol C Tables 4.2.6.8 and 6.1.1.4'
O O 0.0106 0.0000 'International Tables Vol C Tables 4.2.6.8 and 6.1.1.4'

loop_
_geom_angle_atom_site_label_1
_geom_angle_atom_site_label_2
_geom_angle_atom_site_label_3
_geom_angle
_geom_angle_publ_flag
C1 O1 H1 109.5 ?
C2 O3 H3 109.5 ?
O2 C1 O1 124.8(3) yes
O2 C1 C2 121.0(2) ?
O1 C1 C2 114.2(2) ?
O3 C2 C1 110.0(2) ?
O3 C2 C3 112.3(2) ?
C1 C2 C3 109.8(2) ?
O3 C2 H2 108.2 ?
C1 C2 H2 108.2 ?
C3 C2 H2 108.2 ?
C4 C3 C8 118.7(3) ?
C4 C3 C2 120.7(2) ?
C8 C3 C2 120.6(2) ?
C3 C4 C5 121.0(3) ?
C3 C4 H4 119.5 ?
C5 C4 H4 119.5 ?
C6 C5 C4 119.2(3) ?
C6 C5 H5 120.4 ?
C4 C5 H5 120.4 ?
C7 C6 C5 120.8(3) ?
C7 C6 H6 119.6 ?
C5 C6 H6 119.6 ?
C6 C7 C8 120.1(3) ?
C6 C7 H7 120.0 ?
C8 C7 H7 120.0 ?
C7 C8 C3 120.1(3) ?
C7 C8 H8 119.9 ?
C3 C8 H8 119.9 ?
C10 N1 H9A 109.5 ?
C10 N1 H9B 109.5 ?
H9A N1 H9B 109.5 ?
C10 N1 H9C 109.5 ?
H9A N1 H9C 109.5 ?
H9B N1 H9C 109.5 ?
O4 C9 O5 125.5(2) yes
O4 C9 C10 118.7(2) ?
O5 C9 C10 115.7(2) ?
N1 C10 C11 110.7(2) ?
N1 C10 C9 108.32(19) ?
C11 C10 C9 111.3(2) ?
N1 C10 H10 108.8 ?
C11 C10 H10 108.8 ?
C9 C10 H10 108.8 ?
C10 C11 H11A 109.5 ?
C10 C11 H11B 109.5 ?
H11A C11 H11B 109.5 ?
C10 C11 H11C 109.5 ?
H11A C11 H11C 109.5 ?
H11B C11 H11C 109.5 ?
C12 O6 H12 109.5 ?
C13 O8 H14 109.5 ?
O7 C12 O6 124.5(3) yes
O7 C12 C13 121.7(2) ?
O6 C12 C13 113.8(2) ?
O8 C13 C14 108.5(2) ?
O8 C13 C12 109.3(2) ?
C14 C13 C12 111.8(2) ?
O8 C13 H13 109.0 ?
C14 C13 H13 109.0 ?
C12 C13 H13 109.0 ?
C19 C14 C15 119.2(3) ?
C19 C14 C13 120.6(2) ?
C15 C14 C13 120.2(2) ?
C16 C15 C14 120.0(3) ?
C16 C15 H15 120.0 ?
C14 C15 H15 120.0 ?
C15 C16 C17 120.0(3) ?
C15 C16 H16 120.0 ?
C17 C16 H16 120.0 ?
C18 C17 C16 120.4(3) ?
C18 C17 H17 119.8 ?
C16 C17 H17 119.8 ?
C17 C18 C19 120.3(3) ?
C17 C18 H18 119.9 ?
C19 C18 H18 119.9 ?
C14 C19 C18 120.2(3) ?
C14 C19 H19 119.9 ?
C18 C19 H19 119.9 ?
C21 N2 H20A 109.5 ?
C21 N2 H20B 109.5 ?
H20A N2 H20B 109.5 ?
C21 N2 H20C 109.5 ?
H20A N2 H20C 109.5 ?
H20B N2 H20C 109.5 ?
O10 C20 O9 126.1(2) yes
O10 C20 C21 118.6(2) ?
O9 C20 C21 115.2(2) ?
N2 C21 C22 110.8(2) ?
N2 C21 C20 109.28(19) ?
C22 C21 C20 110.9(2) ?
N2 C21 H21 108.6 ?
C22 C21 H21 108.6 ?
C20 C21 H21 108.6 ?
C21 C22 H22A 109.5 ?
C21 C22 H22B 109.5 ?
H22A C22 H22B 109.5 ?
C21 C22 H22C 109.5 ?
H22A C22 H22C 109.5 ?
H22B C22 H22C 109.5 ?
H1W O11 H2W 109.5 ?

loop_
_geom_bond_atom_site_label_1
_geom_bond_atom_site_label_2
_geom_bond_site_symmetry_2
_geom_bond_distance
_geom_bond_publ_flag
O1 C1 . 1.296(3) yes
O1 H1 . 0.8200 ?
O2 C1 . 1.223(3) yes
O3 C2 . 1.412(3) ?
O3 H3 . 0.8200 ?
C1 C2 . 1.514(4) ?
C2 C3 . 1.515(4) ?
C2 H2 . 0.9800 ?
C3 C4 . 1.378(4) ?
C3 C8 . 1.392(4) ?
C4 C5 . 1.382(5) ?
C4 H4 . 0.9300 ?
C5 C6 . 1.381(6) ?
C5 H5 . 0.9300 ?
C6 C7 . 1.358(6) ?
C6 H6 . 0.9300 ?
C7 C8 . 1.388(5) ?
C7 H7 . 0.9300 ?
C8 H8 . 0.9300 ?
O4 C9 . 1.224(3) yes
O5 C9 . 1.264(3) yes
N1 C10 . 1.485(3) ?
N1 H9A . 0.8900 ?
N1 H9B . 0.8900 ?
N1 H9C . 0.8900 ?
C9 C10 . 1.523(3) ?
C10 C11 . 1.515(4) ?
C10 H10 . 0.9800 ?
C11 H11A . 0.9600 ?
C11 H11B . 0.9600 ?
C11 H11C . 0.9600 ?
O6 C12 . 1.309(3) yes
O6 H12 . 0.8200 ?
O7 C12 . 1.210(3) yes
O8 C13 . 1.416(4) ?
O8 H14 . 0.8200 ?
C12 C13 . 1.518(4) ?
C13 C14 . 1.515(4) ?
C13 H13 . 0.9800 ?
C14 C19 . 1.384(4) ?
C14 C15 . 1.386(4) ?
C15 C16 . 1.376(4) ?
C15 H15 . 0.9300 ?
C16 C17 . 1.387(5) ?
C16 H16 . 0.9300 ?
C17 C18 . 1.346(5) ?
C17 H17 . 0.9300 ?
C18 C19 . 1.387(5) ?
C18 H18 . 0.9300 ?
C19 H19 . 0.9300 ?
O9 C20 . 1.252(3) yes
O10 C20 . 1.235(3) yes
N2 C21 . 1.476(3) ?
N2 H20A . 0.8900 ?
N2 H20B . 0.8900 ?
N2 H20C . 0.8900 ?
C20 C21 . 1.536(3) ?
C21 C22 . 1.512(4) ?
C21 H21 . 0.9800 ?
C22 H22A . 0.9600 ?
C22 H22B . 0.9600 ?
C22 H22C . 0.9600 ?
O11 H1W . 0.934 ?
O11 H2W . 0.861 ?

loop_
_geom_hbond_atom_site_label_D
_geom_hbond_atom_site_label_H
_geom_hbond_atom_site_label_A
_geom_hbond_site_symmetry_A
_geom_hbond_distance_DH
_geom_hbond_distance_HA
_geom_hbond_distance_DA
_geom_hbond_angle_DHA
_geom_hbond_publ_flag
O1 H1 O5 . 0.82 1.68 2.494(3) 174 yes
O11 H1W O10 1_565 0.93 2.03 2.924(3) 160 yes
O11 H2W O7 1_455 0.86 2.47 3.263(3) 154 yes
O11 H2W O8 1_455 0.86 2.36 3.045(4) 137 yes
O3 H3 O2 . 0.82 2.20 2.656(3) 115 yes
O3 H3 O10 1_465 0.82 2.22 2.916(3) 142 yes
N1 H9A O3 1_645 0.89 2.05 2.879(3) 155 yes
N1 H9C O5 1_655 0.89 1.99 2.861(3) 168 yes
N1 H9B O7 . 0.89 2.44 3.024(3) 124 yes
N1 H9B O11 . 0.89 2.23 2.959(3) 139 yes
O6 H12 O9 . 0.82 1.74 2.554(3) 175 yes
O8 H14 O2 1_655 0.82 2.08 2.856(3) 158 yes
N2 H20A O8 1_445 0.89 2.08 2.899(3) 152 yes
N2 H20B O4 . 0.89 1.98 2.811(3) 156 yes
N2 H20C O9 1_455 0.89 1.96 2.824(3) 163 yes

loop_
_geom_torsion_atom_site_label_1
_geom_torsion_atom_site_label_2
_geom_torsion_atom_site_label_3
_geom_torsion_atom_site_label_4
_geom_torsion
O2 C1 C2 O3 14.3(3)
O1 C1 C2 O3 -167.8(2)
O2 C1 C2 C3 -109.7(3)
O1 C1 C2 C3 68.2(3)
O3 C2 C3 C4 -61.9(3)
C1 C2 C3 C4 60.7(3)
O3 C2 C3 C8 117.2(3)
C1 C2 C3 C8 -120.1(3)
C8 C3 C4 C5 0.6(4)
C2 C3 C4 C5 179.7(3)
C3 C4 C5 C6 -0.7(5)
C4 C5 C6 C7 0.4(6)
C5 C6 C7 C8 0.1(6)
C6 C7 C8 C3 -0.2(5)
C4 C3 C8 C7 -0.1(4)
C2 C3 C8 C7 -179.2(3)
O4 C9 C10 N1 -17.9(3)
O5 C9 C10 N1 165.6(2)
O4 C9 C10 C11 104.0(3)
O5 C9 C10 C11 -72.5(3)
O7 C12 C13 O8 8.5(3)
O6 C12 C13 O8 -172.1(2)
O7 C12 C13 C14 -111.7(3)
O6 C12 C13 C14 67.7(3)
O8 C13 C14 C19 109.9(3)
C12 C13 C14 C19 -129.4(3)
O8 C13 C14 C15 -67.8(3)
C12 C13 C14 C15 52.9(3)
C19 C14 C15 C16 -0.2(4)
C13 C14 C15 C16 177.6(3)
C14 C15 C16 C17 -0.3(5)
C15 C16 C17 C18 0.1(6)
C16 C17 C18 C19 0.6(6)
C15 C14 C19 C18 0.9(4)
C13 C14 C19 C18 -176.8(3)
C17 C18 C19 C14 -1.2(5)
O10 C20 C21 N2 -12.6(3)
O9 C20 C21 N2 168.3(2)
O10 C20 C21 C22 109.8(3)
O9 C20 C21 C22 -69.2(3)
O3 C2 C1 O2 14.3(3)
O8 C13 C12 O7 8.5(3)

loop_
_cod_related_entry_id
_cod_related_entry_database
_cod_related_entry_code
1 ChemSpider 21107385
